data_7215946
loop_
_publ_author_name
'Mukherjee, Gargi'
'Biradha, Kumar'

_publ_section_title
;
 1D, 2D and 3D coordination polymers of 1,3-phenylene diisonicotinate with
 Cu(i)/Cu(ii): Cu2I2 building block, anion influence and guest inclusions
;
_journal_issue 22
_journal_name_full CrystEngComm
_journal_page_first 4701
_journal_paper_doi 10.1039/c4ce00123k
_journal_volume 16
_journal_year 2014
_chemical_formula_sum 'C108 H106 Cl6 Cu3 N12 O65'
_chemical_formula_weight 3015.37
_chemical_name_systematic
; 
 ? 
;
_space_group_IT_number 5
_symmetry_cell_setting monoclinic
_symmetry_space_group_name_Hall 'C 2y'
_symmetry_space_group_name_H-M 'C 1 2 1'
_atom_sites_solution_hydrogens geom
_atom_sites_solution_primary direct
_atom_sites_solution_secondary difmap
_audit_creation_method SHELXL-97
_cell_angle_alpha 90.00
_cell_angle_beta 90.522(10)
_cell_angle_gamma 90.00
_cell_formula_units_Z 2
_cell_length_a 16.835(8)
_cell_length_b 9.707(5)
_cell_length_c 39.767(19)
_cell_measurement_reflns_used 11120
_cell_measurement_temperature 293(2)
_cell_measurement_theta_max 26
_cell_measurement_theta_min 1.02
_cell_volume 6498(6)
_computing_structure_refinement 'SHELXL-97 (Sheldrick, 1997)'
_computing_structure_solution 'SHELXS-97 (Sheldrick, 1990)'
_diffrn_ambient_temperature 293(2)
_diffrn_measured_fraction_theta_full 0.985
_diffrn_measured_fraction_theta_max 0.985
_diffrn_radiation_monochromator graphite
_diffrn_radiation_source 'fine-focus sealed tube'
_diffrn_radiation_type MoK\a
_diffrn_radiation_wavelength 0.71073
_diffrn_reflns_av_R_equivalents 0.1303
_diffrn_reflns_av_sigmaI/netI 0.1326
_diffrn_reflns_limit_h_max 20
_diffrn_reflns_limit_h_min -20
_diffrn_reflns_limit_k_max 11
_diffrn_reflns_limit_k_min -11
_diffrn_reflns_limit_l_max 49
_diffrn_reflns_limit_l_min -49
_diffrn_reflns_number 33034
_diffrn_reflns_theta_full 26.00
_diffrn_reflns_theta_max 26.00
_diffrn_reflns_theta_min 1.02
_exptl_absorpt_coefficient_mu 0.716
_exptl_absorpt_correction_T_max 0.905
_exptl_absorpt_correction_T_min 0.872
_exptl_absorpt_correction_type empirical
_exptl_absorpt_process_details sadabs
_exptl_crystal_colour blue
_exptl_crystal_density_diffrn 1.541
_exptl_crystal_density_meas ?
_exptl_crystal_density_method 'not measured'
_exptl_crystal_description block
_exptl_crystal_F_000 3094
_exptl_crystal_size_max 0.25
_exptl_crystal_size_mid 0.16
_exptl_crystal_size_min 0.14
_refine_diff_density_max 0.483
_refine_diff_density_min -0.887
_refine_diff_density_rms 0.115
_refine_ls_abs_structure_details 'Flack H D (1983), Acta Cryst. A39, 876-881'
_refine_ls_abs_structure_Flack 0.00
_refine_ls_extinction_method none
_refine_ls_goodness_of_fit_ref 1.183
_refine_ls_hydrogen_treatment constr
_refine_ls_matrix_type full
_refine_ls_number_parameters 677
_refine_ls_number_reflns 11120
_refine_ls_number_restraints 1
_refine_ls_restrained_S_all 1.183
_refine_ls_R_factor_all 0.1260
_refine_ls_R_factor_gt 0.0956
_refine_ls_shift/su_max 0.000
_refine_ls_shift/su_mean 0.000
_refine_ls_structure_factor_coef Fsqd
_refine_ls_weighting_details 'calc w=1/[\s^2^(Fo^2^)+(0.1000P)^2^+0.0000P] where P=(Fo^2^+2Fc^2^)/3'
_refine_ls_weighting_scheme calc
_refine_ls_wR_factor_gt 0.2194
_refine_ls_wR_factor_ref 0.2340
_reflns_number_gt 7241
_reflns_number_total 11120
_reflns_threshold_expression >2sigma(I)
_cod_data_source_file c4ce00123k2.cif
_cod_data_source_block 6
_cod_depositor_comments
;
The following automatic conversions were performed:

'_symmetry_cell_setting' value 'Monoclinic' changed to 'monoclinic'
according to
/usr/data/users/saulius/crontab/automatic-downloads/rss-feeds/RSC/lib/dictionaries/cif_core.dic
dictionary named 'cif_core.dic' version 2.4.2 from 2011-04-26.

Automatic conversion script
Id: cif_fix_values 2281 2013-09-26 08:29:07Z andrius 

The following automatic conversions were performed:

'_exptl_crystal_density_meas' value 'not measured' was changed to '?'
- the value is perceived as not measured.

Automatic conversion script
Id: cif_fix_values 3008 2015-01-20 13:52:24Z robertas 
;
_cod_original_cell_volume 6498(5)
_cod_original_sg_symbol_H-M C2
_cod_database_code 7215946

loop_
_symmetry_equiv_pos_as_xyz
'x, y, z'
'-x, y, -z'
'x+1/2, y+1/2, z'
'-x+1/2, y+1/2, -z'

loop_
_atom_site_label
_atom_site_type_symbol
_atom_site_fract_x
_atom_site_fract_y
_atom_site_fract_z
_atom_site_U_iso_or_equiv
_atom_site_adp_type
_atom_site_occupancy
_atom_site_symmetry_multiplicity
_atom_site_calc_flag
_atom_site_refinement_flags
Cu1 Cu 0.0000 0.06478(14) 0.0000 0.0365(4) Uani 1 2 d S
Cu2 Cu 0.55023(6) -0.28513(10) -0.33335(2) 0.0372(3) Uani 1 1 d .
C1A C 0.6635(6) -1.1206(9) -0.48420(19) 0.047(2) Uani 1 1 d .
C2A C 0.6362(6) -1.0116(11) -0.4654(2) 0.052(3) Uani 1 1 d .
H2A H 0.5928 -0.9587 -0.4721 0.062 Uiso 1 1 calc R
C3A C 0.6782(6) -0.9857(9) -0.4354(2) 0.044(2) Uani 1 1 d .
C4A C 0.7359(7) -1.0672(11) -0.4251(3) 0.065(3) Uani 1 1 d .
H4A H 0.7594 -1.0506 -0.4043 0.078 Uiso 1 1 calc R
C5A C 0.7630(7) -1.1767(11) -0.4442(3) 0.056(3) Uani 1 1 d .
H5A H 0.8064 -1.2291 -0.4372 0.068 Uiso 1 1 calc R
C6A C 0.7235(6) -1.2045(9) -0.4734(2) 0.048(2) Uani 1 1 d .
H6A H 0.7375 -1.2810 -0.4861 0.057 Uiso 1 1 calc R
O11A O 0.6227(4) -1.1556(6) -0.51332(13) 0.0419(14) Uani 1 1 d .
O12A O 0.6382(7) -0.9510(10) -0.5358(2) 0.105(4) Uani 1 1 d .
N11A N 0.4973(4) -1.2137(7) -0.62333(15) 0.0370(16) Uani 1 1 d .
C11A C 0.5381(7) -1.2974(15) -0.6039(3) 0.066(3) Uani 1 1 d .
H11A H 0.5418 -1.3892 -0.6104 0.079 Uiso 1 1 calc R
C12A C 0.5747(6) -1.2594(10) -0.5754(2) 0.056(3) Uani 1 1 d .
H12A H 0.6018 -1.3233 -0.5622 0.067 Uiso 1 1 calc R
C13A C 0.5711(7) -1.1239(10) -0.5662(2) 0.052(3) Uani 1 1 d .
C14A C 0.5329(7) -1.0322(10) -0.5869(2) 0.056(3) Uani 1 1 d .
H14A H 0.5306 -0.9387 -0.5819 0.068 Uiso 1 1 calc R
C15A C 0.4982(6) -1.0851(10) -0.61539(19) 0.048(2) Uani 1 1 d .
H15A H 0.4736 -1.0237 -0.6301 0.058 Uiso 1 1 calc R
C16A C 0.6132(6) -1.0643(10) -0.5363(2) 0.048(2) Uani 1 1 d .
N21A N 0.5977(4) -0.4379(7) -0.35913(14) 0.0358(15) Uani 1 1 d .
O21A O 0.6519(5) -0.8718(7) -0.41757(16) 0.0512(17) Uani 1 1 d .
O22A O 0.7390(6) -0.7356(8) -0.4417(2) 0.080(3) Uani 1 1 d .
C21A C 0.6523(7) -0.4135(10) -0.3830(2) 0.059(3) Uani 1 1 d .
H21A H 0.6693 -0.3234 -0.3863 0.071 Uiso 1 1 calc R
C22A C 0.6838(6) -0.5155(10) -0.4026(2) 0.052(3) Uani 1 1 d .
H22A H 0.7251 -0.4974 -0.4173 0.063 Uiso 1 1 calc R
C23A C 0.6528(6) -0.6444(9) -0.39965(19) 0.040(2) Uani 1 1 d .
C24A C 0.5988(5) -0.6717(9) -0.3764(2) 0.041(2) Uani 1 1 d .
H24A H 0.5778 -0.7598 -0.3742 0.049 Uiso 1 1 calc R
C25A C 0.5744(6) -0.5649(10) -0.3555(2) 0.050(2) Uani 1 1 d .
H25A H 0.5398 -0.5853 -0.3381 0.060 Uiso 1 1 calc R
C26A C 0.6855(7) -0.7543(10) -0.4219(2) 0.051(3) Uani 1 1 d .
C1B C 0.5865(6) -0.7805(11) -0.10272(19) 0.049(2) Uani 1 1 d .
C2B C 0.5966(7) -0.7008(12) -0.1322(2) 0.052(3) Uani 1 1 d .
H2B H 0.6447 -0.6637 -0.1390 0.062 Uiso 1 1 calc R
C3B C 0.5218(8) -0.6843(11) -0.1504(2) 0.062(3) Uani 1 1 d .
C4B C 0.4538(5) -0.7329(10) -0.1405(2) 0.042(2) Uani 1 1 d .
H4B H 0.4088 -0.7213 -0.1539 0.050 Uiso 1 1 calc R
C5B C 0.4483(6) -0.8000(14) -0.1108(2) 0.064(3) Uani 1 1 d .
H5B H 0.3991 -0.8287 -0.1030 0.077 Uiso 1 1 calc R
C6B C 0.5164(7) -0.8256(11) -0.0920(2) 0.059(3) Uani 1 1 d .
H6B H 0.5131 -0.8744 -0.0720 0.071 Uiso 1 1 calc R
O11B O 0.6548(4) -0.7948(9) -0.08344(13) 0.0532(16) Uani 1 1 d .
O12B O 0.6804(5) -0.9893(9) -0.1083(2) 0.087(3) Uani 1 1 d .
N11B N 0.8989(4) -0.9301(8) -0.02602(15) 0.0380(15) Uani 1 1 d .
C11B C 0.8466(6) -0.8294(9) -0.0227(2) 0.047(2) Uani 1 1 d .
H11B H 0.8548 -0.7648 -0.0058 0.056 Uiso 1 1 calc R
C12B C 0.7831(6) -0.8163(9) -0.0425(2) 0.045(2) Uani 1 1 d .
H12B H 0.7488 -0.7419 -0.0401 0.054 Uiso 1 1 calc R
C13B C 0.7694(5) -0.9142(9) -0.06622(19) 0.0384(19) Uani 1 1 d .
C14B C 0.8204(6) -1.0195(10) -0.0690(2) 0.051(2) Uani 1 1 d .
H14B H 0.8114 -1.0879 -0.0850 0.061 Uiso 1 1 calc R
C15B C 0.8818(6) -1.0256(10) -0.0496(2) 0.044(2) Uani 1 1 d .
H15B H 0.9162 -1.0998 -0.0520 0.053 Uiso 1 1 calc R
C16B C 0.6962(6) -0.9061(10) -0.08805(19) 0.043(2) Uani 1 1 d .
O22B O 0.6261(7) -0.7330(12) -0.2024(2) 0.124(5) Uani 1 1 d .
N21B N 0.5618(5) -0.3949(7) -0.29023(16) 0.0391(17) Uani 1 1 d .
O21B O 0.5269(4) -0.6097(7) -0.17975(14) 0.0487(16) Uani 1 1 d .
C21B C 0.5009(9) -0.4116(13) -0.2706(3) 0.072(4) Uani 1 1 d .
H21B H 0.4531 -0.3717 -0.2773 0.087 Uiso 1 1 calc R
C22B C 0.5016(7) -0.4820(13) -0.2413(3) 0.066(3) Uani 1 1 d .
H22B H 0.4579 -0.4849 -0.2272 0.079 Uiso 1 1 calc R
C23B C 0.5712(6) -0.5489(11) -0.2338(2) 0.051(2) Uani 1 1 d .
C24B C 0.6345(7) -0.5333(11) -0.2542(2) 0.053(3) Uani 1 1 d .
H24B H 0.6826 -0.5758 -0.2491 0.063 Uiso 1 1 calc R
C25B C 0.6270(7) -0.4566(10) -0.2815(2) 0.053(3) Uani 1 1 d .
H25B H 0.6711 -0.4465 -0.2953 0.064 Uiso 1 1 calc R
C26B C 0.5799(7) -0.6396(11) -0.2036(2) 0.051(2) Uani 1 1 d .
C1C C 0.2644(6) 0.2556(10) -0.2307(2) 0.047(2) Uani 1 1 d .
C2C C 0.2298(5) 0.2072(11) -0.2018(2) 0.050(2) Uani 1 1 d .
H2C H 0.2341 0.1153 -0.1955 0.060 Uiso 1 1 calc R
C3C C 0.1886(6) 0.3009(10) -0.18276(18) 0.044(2) Uani 1 1 d .
C4C C 0.1755(5) 0.4298(11) -0.1921(2) 0.050(2) Uani 1 1 d .
H4C H 0.1450 0.4884 -0.1789 0.060 Uiso 1 1 calc R
C5C C 0.2100(6) 0.4780(11) -0.2235(2) 0.054(3) Uani 1 1 d .
H5C H 0.2010 0.5665 -0.2317 0.065 Uiso 1 1 calc R
C6C C 0.2564(7) 0.3846(10) -0.2401(3) 0.056(3) Uani 1 1 d .
H6C H 0.2836 0.4141 -0.2591 0.068 Uiso 1 1 calc R
N11C N 0.0593(4) 0.1023(8) -0.04333(17) 0.0452(18) Uani 1 1 d .
O11C O 0.1501(4) 0.2583(7) -0.15332(13) 0.0509(17) Uani 1 1 d .
O12C O 0.2627(6) 0.1776(13) -0.1313(2) 0.101(4) Uani 1 1 d .
C11C C 0.1208(6) 0.0347(10) -0.05120(19) 0.045(2) Uani 1 1 d .
H11C H 0.1370 -0.0369 -0.0372 0.054 Uiso 1 1 calc R
C12C C 0.1660(5) 0.0627(12) -0.0801(2) 0.047(2) Uani 1 1 d .
H12C H 0.2108 0.0107 -0.0850 0.056 Uiso 1 1 calc R
C13C C 0.1435(5) 0.1630(11) -0.09971(19) 0.050(3) Uani 1 1 d .
C14C C 0.0755(5) 0.2424(14) -0.0911(3) 0.064(3) Uani 1 1 d .
H14C H 0.0580 0.3161 -0.1041 0.077 Uiso 1 1 calc R
C15C C 0.0376(7) 0.2030(16) -0.0624(3) 0.068(3) Uani 1 1 d .
H15C H -0.0072 0.2527 -0.0561 0.082 Uiso 1 1 calc R
C16C C 0.1912(6) 0.2012(13) -0.1301(2) 0.054(2) Uani 1 1 d .
N21C N 0.4966(5) -0.1358(8) -0.30703(15) 0.0433(19) Uani 1 1 d .
O21C O 0.3071(5) 0.1628(8) -0.25057(17) 0.0572(19) Uani 1 1 d .
O22C O 0.4182(4) 0.2213(11) -0.2247(2) 0.080(3) Uani 1 1 d .
C21C C 0.5376(5) -0.0680(10) -0.2838(2) 0.041(2) Uani 1 1 d .
H21C H 0.5917 -0.0853 -0.2814 0.049 Uiso 1 1 calc R
C22C C 0.5022(6) 0.0282(10) -0.2629(2) 0.053(3) Uani 1 1 d .
H22C H 0.5317 0.0748 -0.2466 0.063 Uiso 1 1 calc R
C23C C 0.4216(6) 0.0528(9) -0.2670(2) 0.041(2) Uani 1 1 d .
C24C C 0.3854(5) -0.0162(9) -0.29082(19) 0.0361(18) Uani 1 1 d .
H24C H 0.3314 0.0006 -0.2938 0.043 Uiso 1 1 calc R
C25C C 0.4185(6) -0.1087(9) -0.3114(2) 0.041(2) Uani 1 1 d .
H25C H 0.3888 -0.1527 -0.3280 0.050 Uiso 1 1 calc R
C26C C 0.3851(7) 0.1538(10) -0.2451(2) 0.051(3) Uani 1 1 d .
O1W O 0.6667(4) -0.1672(8) -0.3342(2) 0.065(2) Uani 1 1 d .
O2W O 0.0000 -0.1688(10) 0.0000 0.057(2) Uani 1 2 d S

loop_
_atom_site_aniso_label
_atom_site_aniso_U_11
_atom_site_aniso_U_22
_atom_site_aniso_U_33
_atom_site_aniso_U_23
_atom_site_aniso_U_13
_atom_site_aniso_U_12
Cu1 0.0319(9) 0.0466(9) 0.0308(7) 0.000 -0.0065(6) 0.000
Cu2 0.0493(7) 0.0301(4) 0.0324(4) -0.0036(4) 0.0013(4) 0.0127(5)
C1A 0.068(7) 0.041(5) 0.032(4) -0.007(3) -0.004(4) -0.016(5)
C2A 0.054(7) 0.050(6) 0.051(5) -0.020(4) -0.025(4) 0.026(5)
C3A 0.057(7) 0.043(5) 0.031(4) -0.001(3) 0.014(4) -0.008(5)
C4A 0.089(9) 0.051(6) 0.055(6) -0.012(4) -0.028(6) 0.014(6)
C5A 0.056(7) 0.052(6) 0.061(6) -0.003(5) 0.000(5) 0.016(5)
C6A 0.063(7) 0.034(5) 0.046(5) -0.012(3) 0.014(4) 0.019(5)
O11A 0.040(4) 0.045(3) 0.040(3) -0.010(2) -0.004(2) -0.007(3)
O12A 0.182(10) 0.064(6) 0.068(5) 0.014(4) -0.054(6) -0.064(7)
N11A 0.047(5) 0.029(4) 0.036(3) 0.007(3) 0.008(3) -0.014(3)
C11A 0.069(7) 0.060(7) 0.069(6) 0.007(6) -0.035(5) -0.010(6)
C12A 0.060(7) 0.045(6) 0.062(5) 0.004(4) -0.018(5) -0.012(5)
C13A 0.075(8) 0.047(5) 0.034(4) -0.003(4) -0.013(4) -0.020(5)
C14A 0.090(8) 0.028(5) 0.051(5) 0.002(4) -0.011(5) -0.010(5)
C15A 0.072(7) 0.046(5) 0.027(4) -0.002(3) 0.002(4) -0.003(5)
C16A 0.068(7) 0.037(5) 0.039(4) -0.013(4) -0.002(4) -0.016(5)
N21A 0.051(4) 0.027(3) 0.029(3) 0.003(3) -0.003(3) 0.003(3)
O21A 0.065(5) 0.042(4) 0.046(3) -0.013(3) 0.006(3) -0.003(3)
O22A 0.096(7) 0.055(5) 0.091(6) -0.029(4) 0.053(5) -0.022(4)
C21A 0.099(9) 0.030(5) 0.049(5) -0.006(4) 0.002(5) -0.021(5)
C22A 0.058(7) 0.056(6) 0.044(5) -0.007(4) 0.031(5) -0.010(5)
C23A 0.044(6) 0.042(5) 0.035(4) -0.004(3) 0.000(4) -0.003(4)
C24A 0.037(5) 0.038(5) 0.047(4) -0.017(3) -0.007(4) -0.009(4)
C25A 0.048(6) 0.047(6) 0.056(5) -0.003(4) 0.014(4) -0.001(5)
C26A 0.063(7) 0.054(7) 0.038(4) -0.006(4) 0.009(4) 0.002(5)
C1B 0.066(7) 0.039(4) 0.043(4) 0.008(4) -0.020(4) 0.009(5)
C2B 0.055(7) 0.075(7) 0.026(4) -0.004(4) 0.010(4) -0.012(5)
C3B 0.104(10) 0.055(6) 0.026(4) 0.005(4) -0.012(5) 0.020(6)
C4B 0.023(5) 0.059(5) 0.043(4) 0.012(4) -0.003(4) 0.005(4)
C5B 0.036(6) 0.093(9) 0.064(6) 0.040(6) 0.001(4) -0.005(6)
C6B 0.080(8) 0.063(7) 0.036(4) 0.022(4) 0.001(5) -0.010(6)
O11B 0.052(4) 0.067(4) 0.041(3) -0.005(3) -0.022(3) 0.016(4)
O12B 0.060(5) 0.082(6) 0.117(6) -0.058(5) -0.052(5) 0.040(4)
N11B 0.031(4) 0.049(4) 0.034(3) 0.002(3) 0.007(3) -0.006(4)
C11B 0.058(6) 0.042(5) 0.041(4) -0.013(3) -0.014(4) 0.010(4)
C12B 0.056(6) 0.035(5) 0.044(4) -0.002(3) -0.014(4) 0.002(4)
C13B 0.032(5) 0.045(5) 0.037(4) 0.005(3) -0.012(3) 0.007(4)
C14B 0.055(7) 0.046(5) 0.050(5) -0.015(4) -0.013(4) -0.010(5)
C15B 0.040(6) 0.047(5) 0.045(4) -0.003(4) -0.007(4) -0.005(4)
C16B 0.054(6) 0.050(6) 0.026(4) 0.000(3) -0.009(4) 0.003(5)
O22B 0.171(11) 0.130(10) 0.072(5) 0.051(6) 0.053(6) 0.098(9)
N21B 0.050(5) 0.029(4) 0.038(3) -0.005(3) -0.001(3) 0.018(3)
O21B 0.045(4) 0.061(4) 0.039(3) 0.016(3) 0.002(3) 0.009(3)
C21B 0.100(10) 0.051(7) 0.066(7) 0.021(5) 0.024(7) 0.029(7)
C22B 0.053(7) 0.077(8) 0.068(6) 0.038(6) -0.009(5) -0.002(6)
C23B 0.063(7) 0.059(6) 0.030(4) -0.007(4) 0.000(4) 0.026(5)
C24B 0.059(7) 0.059(6) 0.040(5) 0.003(4) -0.002(4) 0.019(5)
C25B 0.071(7) 0.056(6) 0.032(4) -0.010(4) -0.008(4) 0.024(5)
C26B 0.058(7) 0.047(6) 0.049(5) 0.004(4) -0.009(5) 0.012(5)
C1C 0.046(6) 0.055(6) 0.039(4) -0.006(4) 0.012(4) 0.000(4)
C2C 0.051(6) 0.037(4) 0.063(5) 0.019(4) 0.013(4) 0.008(5)
C3C 0.044(6) 0.062(6) 0.028(4) 0.001(3) 0.020(4) -0.004(5)
C4C 0.029(5) 0.066(7) 0.054(5) -0.009(4) 0.012(4) 0.032(5)
C5C 0.050(7) 0.050(6) 0.062(6) 0.015(4) 0.015(5) 0.000(5)
C6C 0.059(7) 0.040(5) 0.071(6) -0.010(4) 0.004(5) -0.002(5)
N11C 0.030(4) 0.057(5) 0.049(4) 0.003(3) -0.016(3) 0.000(4)
O11C 0.040(4) 0.079(5) 0.034(3) 0.012(3) 0.006(2) 0.001(3)
O12C 0.076(7) 0.163(12) 0.063(5) 0.032(6) 0.005(4) 0.020(6)
C11C 0.041(6) 0.060(6) 0.034(4) 0.002(4) -0.011(4) 0.017(4)
C12C 0.013(4) 0.073(6) 0.055(5) -0.004(5) 0.005(3) 0.015(4)
C13C 0.028(5) 0.091(8) 0.030(4) 0.000(4) 0.000(3) 0.002(5)
C14C 0.018(5) 0.102(10) 0.072(6) 0.035(6) 0.018(4) 0.002(5)
C15C 0.065(7) 0.077(8) 0.063(6) 0.024(6) 0.013(5) 0.015(7)
C16C 0.027(5) 0.079(7) 0.056(5) -0.005(5) 0.011(4) 0.019(5)
N21C 0.064(6) 0.039(4) 0.028(3) -0.002(3) 0.007(3) 0.011(4)
O21C 0.063(5) 0.057(4) 0.052(4) -0.016(3) 0.006(3) 0.006(4)
O22C 0.037(4) 0.106(6) 0.096(5) -0.063(5) -0.016(4) 0.026(5)
C21C 0.020(5) 0.053(5) 0.049(5) 0.004(4) -0.014(4) 0.000(4)
C22C 0.044(6) 0.060(6) 0.054(5) -0.029(4) -0.019(4) 0.008(5)
C23C 0.048(6) 0.034(4) 0.041(4) 0.003(4) 0.008(4) 0.006(4)
C24C 0.028(5) 0.037(4) 0.043(4) -0.007(3) 0.015(3) 0.001(4)
C25C 0.039(6) 0.047(5) 0.038(4) -0.007(3) -0.004(4) 0.006(4)
C26C 0.057(7) 0.040(5) 0.055(5) -0.018(4) -0.010(5) 0.024(5)
O1W 0.030(4) 0.069(5) 0.097(5) -0.031(4) 0.025(3) -0.021(3)
O2W 0.059(7) 0.051(6) 0.061(5) 0.000 -0.020(5) 0.000

loop_
_atom_type_symbol
_atom_type_description
_atom_type_scat_dispersion_real
_atom_type_scat_dispersion_imag
_atom_type_scat_source
C C 0.0033 0.0016 'International Tables Vol C Tables 4.2.6.8 and 6.1.1.4'
H H 0.0000 0.0000 'International Tables Vol C Tables 4.2.6.8 and 6.1.1.4'
Cu Cu 0.3201 1.2651 'International Tables Vol C Tables 4.2.6.8 and 6.1.1.4'
N N 0.0061 0.0033 'International Tables Vol C Tables 4.2.6.8 and 6.1.1.4'
O O 0.0106 0.0060 'International Tables Vol C Tables 4.2.6.8 and 6.1.1.4'
Cl Cl 0.1484 0.1585 'International Tables Vol C Tables 4.2.6.8 and 6.1.1.4'

loop_
_geom_angle_atom_site_label_1
_geom_angle_atom_site_label_2
_geom_angle_atom_site_label_3
_geom_angle
_geom_angle_site_symmetry_1
_geom_angle_site_symmetry_3
N11B Cu1 N11B 177.1(5) 2_665 1_465
N11B Cu1 N11C 88.8(3) 2_665 2
N11B Cu1 N11C 90.7(3) 1_465 2
N11B Cu1 N11C 90.7(3) 2_665 .
N11B Cu1 N11C 88.8(3) 1_465 .
N11C Cu1 N11C 159.3(5) 2 .
N11B Cu1 O2W 91.4(2) 2_665 .
N11B Cu1 O2W 91.4(2) 1_465 .
N11C Cu1 O2W 100.3(2) 2 .
N11C Cu1 O2W 100.3(2) . .
N21A Cu2 N21C 176.9(3) . .
N21A Cu2 N11A 88.5(2) . 2_664
N21C Cu2 N11A 91.2(3) . 2_664
N21A Cu2 N21B 90.5(2) . .
N21C Cu2 N21B 88.8(3) . .
N11A Cu2 N21B 159.8(3) 2_664 .
N21A Cu2 O1W 91.0(3) . .
N21C Cu2 O1W 92.0(3) . .
N11A Cu2 O1W 98.7(3) 2_664 .
N21B Cu2 O1W 101.6(3) . .
O11A C1A C2A 118.5(9) . .
O11A C1A C6A 118.5(8) . .
C2A C1A C6A 122.5(7) . .
C1A C2A C3A 115.6(9) . .
C1A C2A H2A 122.2 . .
C3A C2A H2A 122.2 . .
C4A C3A O21A 124.0(9) . .
C4A C3A C2A 121.4(9) . .
O21A C3A C2A 114.6(9) . .
C3A C4A C5A 122.7(9) . .
C3A C4A H4A 118.7 . .
C5A C4A H4A 118.7 . .
C6A C5A C4A 117.2(9) . .
C6A C5A H5A 121.4 . .
C4A C5A H5A 121.4 . .
C5A C6A C1A 120.3(8) . .
C5A C6A H6A 119.8 . .
C1A C6A H6A 119.8 . .
C16A O11A C1A 119.0(7) . .
C15A N11A C11A 116.8(9) . .
C15A N11A Cu2 123.1(6) . 2_644
C11A N11A Cu2 119.5(7) . 2_644
C12A C11A N11A 124.3(13) . .
C12A C11A H11A 117.8 . .
N11A C11A H11A 117.8 . .
C11A C12A C13A 118.0(10) . .
C11A C12A H12A 121.0 . .
C13A C12A H12A 121.0 . .
C14A C13A C12A 119.2(8) . .
C14A C13A C16A 116.3(9) . .
C12A C13A C16A 124.2(9) . .
C13A C14A C15A 116.6(9) . .
C13A C14A H14A 121.7 . .
C15A C14A H14A 121.7 . .
N11A C15A C14A 124.8(9) . .
N11A C15A H15A 117.6 . .
C14A C15A H15A 117.6 . .
O12A C16A O11A 126.2(8) . .
O12A C16A C13A 122.8(9) . .
O11A C16A C13A 110.8(8) . .
C25A N21A C21A 116.9(7) . .
C25A N21A Cu2 122.0(6) . .
C21A N21A Cu2 121.0(6) . .
C26A O21A C3A 119.7(8) . .
N21A C21A C22A 122.9(9) . .
N21A C21A H21A 118.5 . .
C22A C21A H21A 118.5 . .
C23A C22A C21A 117.7(9) . .
C23A C22A H22A 121.2 . .
C21A C22A H22A 121.2 . .
C22A C23A C24A 120.6(8) . .
C22A C23A C26A 117.5(8) . .
C24A C23A C26A 121.8(8) . .
C23A C24A C25A 118.3(9) . .
C23A C24A H24A 120.9 . .
C25A C24A H24A 120.9 . .
N21A C25A C24A 123.2(9) . .
N21A C25A H25A 118.4 . .
C24A C25A H25A 118.4 . .
O22A C26A O21A 123.3(9) . .
O22A C26A C23A 123.8(9) . .
O21A C26A C23A 112.9(8) . .
C6B C1B O11B 121.7(8) . .
C6B C1B C2B 123.8(8) . .
O11B C1B C2B 114.2(9) . .
C1B C2B C3B 111.3(9) . .
C1B C2B H2B 124.4 . .
C3B C2B H2B 124.4 . .
C4B C3B O21B 120.6(9) . .
C4B C3B C2B 124.6(8) . .
O21B C3B C2B 114.8(10) . .
C3B C4B C5B 120.4(8) . .
C3B C4B H4B 119.8 . .
C5B C4B H4B 119.8 . .
C4B C5B C6B 119.6(9) . .
C4B C5B H5B 120.2 . .
C6B C5B H5B 120.2 . .
C1B C6B C5B 120.1(8) . .
C1B C6B H6B 120.0 . .
C5B C6B H6B 120.0 . .
C16B O11B C1B 116.7(8) . .
C11B N11B C15B 116.1(7) . .
C11B N11B Cu1 122.3(6) . 1_645
C15B N11B Cu1 121.5(6) . 1_645
C12B C11B N11B 123.1(8) . .
C12B C11B H11B 118.5 . .
N11B C11B H11B 118.5 . .
C11B C12B C13B 118.3(8) . .
C11B C12B H12B 120.8 . .
C13B C12B H12B 120.8 . .
C12B C13B C14B 119.2(7) . .
C12B C13B C16B 119.9(8) . .
C14B C13B C16B 120.9(8) . .
C15B C14B C13B 119.8(9) . .
C15B C14B H14B 120.1 . .
C13B C14B H14B 120.1 . .
C14B C15B N11B 123.5(9) . .
C14B C15B H15B 118.3 . .
N11B C15B H15B 118.3 . .
O12B C16B O11B 123.6(8) . .
O12B C16B C13B 122.8(9) . .
O11B C16B C13B 113.5(7) . .
C25B N21B C21B 116.8(9) . .
C25B N21B Cu2 123.0(7) . .
C21B N21B Cu2 120.1(7) . .
C26B O21B C3B 122.3(8) . .
N21B C21B C22B 125.4(12) . .
N21B C21B H21B 117.3 . .
C22B C21B H21B 117.3 . .
C21B C22B C23B 115.3(12) . .
C21B C22B H22B 122.3 . .
C23B C22B H22B 122.3 . .
C24B C23B C22B 119.6(9) . .
C24B C23B C26B 118.4(9) . .
C22B C23B C26B 122.0(10) . .
C25B C24B C23B 119.1(10) . .
C25B C24B H24B 120.5 . .
C23B C24B H24B 120.5 . .
C24B C25B N21B 123.7(10) . .
C24B C25B H25B 118.2 . .
N21B C25B H25B 118.2 . .
O22B C26B O21B 125.0(9) . .
O22B C26B C23B 122.5(10) . .
O21B C26B C23B 112.4(8) . .
C6C C1C C2C 121.4(10) . .
C6C C1C O21C 120.2(9) . .
C2C C1C O21C 118.4(9) . .
C3C C2C C1C 117.0(9) . .
C3C C2C H2C 121.5 . .
C1C C2C H2C 121.5 . .
C4C C3C C2C 123.7(8) . .
C4C C3C O11C 115.8(8) . .
C2C C3C O11C 120.2(9) . .
C3C C4C C5C 118.5(8) . .
C3C C4C H4C 120.8 . .
C5C C4C H4C 120.8 . .
C6C C5C C4C 115.7(9) . .
C6C C5C H5C 122.1 . .
C4C C5C H5C 122.1 . .
C1C C6C C5C 123.3(10) . .
C1C C6C H6C 118.3 . .
C5C C6C H6C 118.3 . .
C15C N11C C11C 118.4(9) . .
C15C N11C Cu1 119.7(7) . .
C11C N11C Cu1 121.7(6) . .
C16C O11C C3C 118.6(7) . .
N11C C11C C12C 123.3(8) . .
N11C C11C H11C 118.3 . .
C12C C11C H11C 118.3 . .
C13C C12C C11C 118.5(8) . .
C13C C12C H12C 120.8 . .
C11C C12C H12C 120.8 . .
C12C C13C C14C 119.3(8) . .
C12C C13C C16C 120.8(9) . .
C14C C13C C16C 119.8(9) . .
C15C C14C C13C 115.6(10) . .
C15C C14C H14C 122.2 . .
C13C C14C H14C 122.2 . .
N11C C15C C14C 124.8(12) . .
N11C C15C H15C 117.6 . .
C14C C15C H15C 117.6 . .
O12C C16C O11C 125.5(9) . .
O12C C16C C13C 121.0(9) . .
O11C C16C C13C 113.5(8) . .
C21C N21C C25C 119.5(7) . .
C21C N21C Cu2 119.3(6) . .
C25C N21C Cu2 121.1(6) . .
C26C O21C C1C 117.4(8) . .
N21C C21C C22C 122.0(8) . .
N21C C21C H21C 119.0 . .
C22C C21C H21C 119.0 . .
C23C C22C C21C 118.1(7) . .
C23C C22C H22C 121.0 . .
C21C C22C H22C 121.0 . .
C24C C23C C22C 116.5(8) . .
C24C C23C C26C 125.8(9) . .
C22C C23C C26C 117.7(8) . .
C25C C24C C23C 126.4(9) . .
C25C C24C H24C 116.8 . .
C23C C24C H24C 116.8 . .
C24C C25C N21C 117.6(8) . .
C24C C25C H25C 121.2 . .
N21C C25C H25C 121.2 . .
O22C C26C O21C 122.3(8) . .
O22C C26C C23C 126.2(10) . .
O21C C26C C23C 111.5(8) . .

loop_
_geom_bond_atom_site_label_1
_geom_bond_atom_site_label_2
_geom_bond_distance
_geom_bond_site_symmetry_2
Cu1 N11B 1.985(7) 2_665
Cu1 N11B 1.985(7) 1_465
Cu1 N11C 2.032(8) 2
Cu1 N11C 2.032(8) .
Cu1 O2W 2.267(10) .
Cu2 N21A 1.976(7) .
Cu2 N21C 2.007(7) .
Cu2 N11A 2.016(7) 2_664
Cu2 N21B 2.027(7) .
Cu2 O1W 2.271(6) .
C1A O11A 1.384(9) .
C1A C2A 1.377(13) .
C1A C6A 1.363(13) .
C2A C3A 1.403(12) .
C2A H2A 0.9300 .
C3A C4A 1.314(14) .
C3A O21A 1.388(11) .
C4A C5A 1.384(14) .
C4A H4A 0.9300 .
C5A C6A 1.362(13) .
C5A H5A 0.9300 .
C6A H6A 0.9300 .
O11A C16A 1.282(11) .
O12A C16A 1.178(12) .
N11A C15A 1.288(11) .
N11A C11A 1.310(13) .
N11A Cu2 2.016(7) 2_644
C11A C12A 1.338(13) .
C11A H11A 0.9300 .
C12A C13A 1.366(14) .
C12A H12A 0.9300 .
C13A C14A 1.369(14) .
C13A C16A 1.496(11) .
C14A C15A 1.369(12) .
C14A H14A 0.9300 .
C15A H15A 0.9300 .
N21A C25A 1.301(12) .
N21A C21A 1.348(12) .
O21A C26A 1.285(12) .
O22A C26A 1.215(12) .
C21A C22A 1.370(13) .
C21A H21A 0.9300 .
C22A C23A 1.361(13) .
C22A H22A 0.9300 .
C23A C24A 1.329(13) .
C23A C26A 1.495(12) .
C24A C25A 1.394(12) .
C24A H24A 0.9300 .
C25A H25A 0.9300 .
C1B C6B 1.333(14) .
C1B O11B 1.383(10) .
C1B C2B 1.416(13) .
C2B C3B 1.455(15) .
C2B H2B 0.9300 .
C3B C4B 1.302(15) .
C3B O21B 1.377(10) .
C4B C5B 1.351(12) .
C4B H4B 0.9300 .
C5B C6B 1.384(14) .
C5B H5B 0.9300 .
C6B H6B 0.9300 .
O11B C16B 1.299(12) .
O12B C16B 1.168(11) .
N11B C11B 1.322(11) .
N11B C15B 1.348(11) .
N11B Cu1 1.985(7) 1_645
C11B C12B 1.327(12) .
C11B H11B 0.9300 .
C12B C13B 1.359(12) .
C12B H12B 0.9300 .
C13B C14B 1.340(13) .
C13B C16B 1.502(11) .
C14B C15B 1.287(12) .
C14B H14B 0.9300 .
C15B H15B 0.9300 .
O22B C26B 1.196(13) .
N21B C25B 1.295(12) .
N21B C21B 1.306(14) .
O21B C26B 1.340(12) .
C21B C22B 1.350(14) .
C21B H21B 0.9300 .
C22B C23B 1.370(15) .
C22B H22B 0.9300 .
C23B C24B 1.354(14) .
C23B C26B 1.495(13) .
C24B C25B 1.322(13) .
C24B H24B 0.9300 .
C25B H25B 0.9300 .
C1C C6C 1.314(14) .
C1C C2C 1.375(12) .
C1C O21C 1.401(11) .
C2C C3C 1.376(13) .
C2C H2C 0.9300 .
C3C C4C 1.323(14) .
C3C O11C 1.406(9) .
C4C C5C 1.458(13) .
C4C H4C 0.9300 .
C5C C6C 1.372(14) .
C5C H5C 0.9300 .
C6C H6C 0.9300 .
N11C C15C 1.287(14) .
N11C C11C 1.268(11) .
O11C C16C 1.275(11) .
O12C C16C 1.225(12) .
C11C C12C 1.410(12) .
C11C H11C 0.9300 .
C12C C13C 1.301(14) .
C12C H12C 0.9300 .
C13C C14C 1.425(14) .
C13C C16C 1.505(13) .
C14C C15C 1.368(14) .
C14C H14C 0.9300 .
C15C H15C 0.9300 .
N21C C21C 1.324(11) .
N21C C25C 1.351(12) .
O21C C26C 1.332(12) .
O22C C26C 1.179(11) .
C21C C22C 1.387(13) .
C21C H21C 0.9300 .
C22C C23C 1.387(13) .
C22C H22C 0.9300 .
C23C C24C 1.306(12) .
C23C C26C 1.452(12) .
C24C C25C 1.339(12) .
C24C H24C 0.9300 .
C25C H25C 0.9300 .
